data_2212298
loop_
_publ_author_name
'Wang, Xin Qiang'
'Yu, Wen Tao'
'Xu, Dong'
'Sun, Haiqing'
'Liu, Wei Liang'

_publ_section_title
;
Manganese mercury selenocyanate, MnHg(SeCN)~4~
;
_journal_coeditor_code MG2011
_journal_issue 2
_journal_name_full 'Acta Crystallographica, Section E'
_journal_page_first i48
_journal_page_last i49
_journal_paper_doi 10.1107/S1600536807001808
_journal_volume 63
_journal_year 2007
_chemical_formula_iupac 'Mn Hg (Se C N)4'
_chemical_formula_moiety 'C4 Hg Mn N4 Se4'
_chemical_formula_sum 'C4 Hg Mn N4 Se4'
_chemical_formula_weight 675.45
_chemical_name_common 'Manganese mercury selenocyanate'
_chemical_name_systematic
;
Manganese mercury selenocyanate
;
_space_group_IT_number 82
_space_group_name_Hall 'I -4'
_space_group_name_H-M_alt 'I -4'
_symmetry_cell_setting tetragonal
_symmetry_space_group_name_Hall 'I -4'
_symmetry_space_group_name_H-M 'I -4'
_atom_sites_solution_primary direct
_atom_sites_solution_secondary difmap
_audit_creation_method SHELXL-97
_cell_angle_alpha 90.00
_cell_angle_beta 90.00
_cell_angle_gamma 90.00
_cell_formula_units_Z 2
_cell_length_a 11.4545(4)
_cell_length_b 11.4545(4)
_cell_length_c 4.5803(4)
_cell_measurement_reflns_used 1245
_cell_measurement_temperature 295(2)
_cell_measurement_theta_max 34.19
_cell_measurement_theta_min 2.51
_cell_volume 600.96(6)
_computing_cell_refinement APEX2
_computing_data_collection 'APEX2 (Bruker, 2005)'
_computing_data_reduction APEX2
_computing_molecular_graphics 'SHELXTL (Bruker, 1997)'
_computing_publication_material 'WinGX (Farrugia, 1999)'
_computing_structure_refinement 'SHELXL97 (Sheldrick, 1997)'
_computing_structure_solution 'SIR97 (Altomare <i>et al.</i>,  1999)'
_diffrn_ambient_temperature 295(2)
_diffrn_measured_fraction_theta_full 0.993
_diffrn_measured_fraction_theta_max 0.968
_diffrn_measurement_device_type 'Bruker APEX2 CCD area-detector'
_diffrn_measurement_method '\f and \w'
_diffrn_radiation_monochromator graphite
_diffrn_radiation_source 'fine-focus sealed tube'
_diffrn_radiation_type MoK\a
_diffrn_radiation_wavelength 0.71073
_diffrn_reflns_av_R_equivalents 0.0581
_diffrn_reflns_av_sigmaI/netI 0.0920
_diffrn_reflns_limit_h_max 9
_diffrn_reflns_limit_h_min -18
_diffrn_reflns_limit_k_max 16
_diffrn_reflns_limit_k_min -12
_diffrn_reflns_limit_l_max 7
_diffrn_reflns_limit_l_min -7
_diffrn_reflns_number 2040
_diffrn_reflns_theta_full 28.00
_diffrn_reflns_theta_max 35.83
_diffrn_reflns_theta_min 2.51
_diffrn_standards_number 0
_exptl_absorpt_coefficient_mu 25.887
_exptl_absorpt_correction_T_max 0.096
_exptl_absorpt_correction_T_min 0.032
_exptl_absorpt_correction_type multi-scan
_exptl_absorpt_process_details '(APEX2; Bruker, 2005)'
_exptl_crystal_colour colourless
_exptl_crystal_density_diffrn 3.733
_exptl_crystal_density_method 'not measured'
_exptl_crystal_description prism
_exptl_crystal_F_000 586
_exptl_crystal_size_max 0.15
_exptl_crystal_size_mid 0.11
_exptl_crystal_size_min 0.09
_refine_diff_density_max 2.367
_refine_diff_density_min -4.404
_refine_ls_abs_structure_details 'Flack (1983), 528 Friedel pairs'
_refine_ls_abs_structure_Flack 0.03(2)
_refine_ls_extinction_coef 0.0045(11)
_refine_ls_extinction_expression Fc^*^=kFc[1+0.001xFc^2^\l^3^/sin(2\q)]^-1/4^
_refine_ls_extinction_method SHELXL97
_refine_ls_goodness_of_fit_ref 0.984
_refine_ls_matrix_type full
_refine_ls_number_parameters 33
_refine_ls_number_reflns 1282
_refine_ls_number_restraints 0
_refine_ls_restrained_S_all 0.984
_refine_ls_R_factor_all 0.0722
_refine_ls_R_factor_gt 0.0521
_refine_ls_shift/su_max 0.000
_refine_ls_shift/su_mean 0.000
_refine_ls_structure_factor_coef Fsqd
_refine_ls_weighting_details 'calc w=1/[\s^2^(Fo^2^)+(0.0617P)^2^] where P=(Fo^2^+2Fc^2^)/3'
_refine_ls_weighting_scheme calc
_refine_ls_wR_factor_gt 0.1218
_refine_ls_wR_factor_ref 0.1337
_reflns_number_gt 1030
_reflns_number_total 1282
_reflns_threshold_expression I>2\s(I)
_cod_data_source_file mg2011.cif
_cod_database_code 2212298

loop_
_symmetry_equiv_pos_as_xyz
'x, y, z'
'-x, -y, z'
'y, -x, -z'
'-y, x, -z'
'x+1/2, y+1/2, z+1/2'
'-x+1/2, -y+1/2, z+1/2'
'y+1/2, -x+1/2, -z+1/2'
'-y+1/2, x+1/2, -z+1/2'

loop_
_atom_site_type_symbol
_atom_site_label
_atom_site_fract_x
_atom_site_fract_y
_atom_site_fract_z
_atom_site_U_iso_or_equiv
_atom_site_adp_type
_atom_site_calc_flag
_atom_site_refinement_flags
_atom_site_occupancy
Hg Hg 0.0000 0.0000 0.0000 0.0310(2) Uani d S 1
Se Se 0.12582(9) 0.14832(9) 0.3171(3) 0.0339(3) Uani d . 1
Mn Mn 0.0000 0.5000 0.7500 0.0350(7) Uani d S 1
N N 0.6415(7) 0.0504(9) 0.002(4) 0.044(2) Uani d . 1
C C 0.0803(8) 0.2759(9) 0.120(3) 0.033(2) Uani d . 1

loop_
_atom_site_aniso_label
_atom_site_aniso_U_11
_atom_site_aniso_U_22
_atom_site_aniso_U_33
_atom_site_aniso_U_12
_atom_site_aniso_U_13
_atom_site_aniso_U_23
Hg 0.0246(2) 0.0246(2) 0.0439(4) 0.000 0.000 0.000
Se 0.0319(5) 0.0266(4) 0.0432(7) -0.0023(3) -0.0079(4) -0.0008(4)
Mn 0.0253(8) 0.0253(8) 0.054(2) 0.000 0.000 0.000
N 0.025(3) 0.046(5) 0.062(6) 0.002(3) 0.003(5) 0.001(8)
C 0.028(4) 0.025(4) 0.047(6) -0.001(3) 0.002(4) -0.010(4)

loop_
_atom_type_symbol
_atom_type_description
_atom_type_scat_dispersion_real
_atom_type_scat_dispersion_imag
_atom_type_scat_source
C C 0.0033 0.0016 'International Tables Vol C Tables 4.2.6.8 and 6.1.1.4'
N N 0.0061 0.0033 'International Tables Vol C Tables 4.2.6.8 and 6.1.1.4'
Se Se -0.0929 2.2259 'International Tables Vol C Tables 4.2.6.8 and 6.1.1.4'
Mn Mn 0.3368 0.7283 'International Tables Vol C Tables 4.2.6.8 and 6.1.1.4'
Hg Hg -2.3894 9.2266 'International Tables Vol C Tables 4.2.6.8 and 6.1.1.4'

loop_
_geom_angle_atom_site_label_1
_geom_angle_atom_site_label_2
_geom_angle_atom_site_label_3
_geom_angle_site_symmetry_1
_geom_angle_site_symmetry_3
_geom_angle
Se Hg Se . 3 107.35(2)
Se Hg Se . 2 113.80(5)
Se Hg Se 3 2 107.35(2)
Se Hg Se . 4 107.35(2)
Se Hg Se 3 4 113.80(5)
Se Hg Se 2 4 107.35(2)
C Se Hg . . 95.1(3)
N Mn N 6 4_556 107.6(5)
N Mn N 6 5_455 113.2(10)
N Mn N 4_556 5_455 107.6(5)
N Mn N 6 3_566 107.6(5)
N Mn N 4_556 3_566 113.2(10)
N Mn N 5_455 3_566 107.6(5)
C N Mn 4_655 5_544 175.8(15)
N C Se 3_565 . 179.0(13)

loop_
_geom_bond_atom_site_label_1
_geom_bond_atom_site_label_2
_geom_bond_site_symmetry_2
_geom_bond_distance
_geom_bond_publ_flag
Hg Se . 2.6595(10) y
Hg Se 3 2.6595(10) ?
Hg Se 2 2.6595(10) ?
Hg Se 4 2.6595(10) ?
Se C . 1.795(12) y
Mn N 6 2.060(13) y
Mn N 4_556 2.060(13) ?
Mn N 5_455 2.060(13) ?
Mn N 3_566 2.060(13) ?
N C 4_655 1.152(17) y
N Mn 5_544 2.060(13) ?
C N 3_565 1.152(17) ?
